data_7703784
loop_
_publ_author_name
'Manankandayalage, Chamila P.'
'Unruh, Daniel K.'
'Krempner, Clemens'

_publ_section_title
;
 Boronic, diboronic and boric acid esters of 1,8-naphthalenediol -
 synthesis, structure and formation of boronium salts.
;
_journal_issue 15
_journal_name_full 'Dalton transactions (Cambridge, England : 2003)'
_journal_page_first 4834
_journal_page_last 4842
_journal_paper_doi 10.1039/d0dt00745e
_journal_volume 49
_journal_year 2020
_chemical_formula_sum 'C22 H36 B Cl O4 P2'
_chemical_formula_weight 472.71
_space_group_IT_number 14
_space_group_name_Hall '-P 2ybc'
_space_group_name_H-M_alt 'P 1 21/c 1'
_symmetry_cell_setting monoclinic
_symmetry_Int_Tables_number 14
_symmetry_space_group_name_Hall '-P 2ybc'
_symmetry_space_group_name_H-M 'P 1 21/c 1'
_atom_sites_solution_hydrogens geom
_atom_sites_solution_primary dual
_atom_sites_solution_secondary difmap
_audit_creation_date 2019-08-13T08:54:27-00:00
_audit_creation_method 'WinGX routine CIF_UPDATE'
_audit_update_record
;
2019-10-30 deposited with the CCDC.	2020-03-16 downloaded from the CCDC.
;
_cell_angle_alpha 90
_cell_angle_beta 102.3290(10)
_cell_angle_gamma 90
_cell_formula_units_Z 4
_cell_length_a 11.88720(10)
_cell_length_b 19.09820(10)
_cell_length_c 11.32260(10)
_cell_measurement_reflns_used 26797
_cell_measurement_temperature 100(2)
_cell_measurement_theta_max 76.879
_cell_measurement_theta_min 3.784
_cell_volume 2511.22(3)
_computing_cell_refinement 'CrysAlisPro 1.171.40.58a (Rigaku OD, 2019)'
_computing_data_collection 'CrysAlisPro 1.171.40.58a (Rigaku OD, 2019)'
_computing_data_reduction 'CrysAlisPro 1.171.40.58a (Rigaku OD, 2019)'
_computing_structure_refinement 'SHELXL-2018/3 (Sheldrick, 2018)'
_computing_structure_solution 'SHELXT 2014/5 (Sheldrick, 2014)'
_diffrn_ambient_environment N~2~
_diffrn_ambient_temperature 100(2)
_diffrn_detector 'Hybrid Pixel Array Detector'
_diffrn_detector_area_resol_mean 10
_diffrn_detector_type HyPix
_diffrn_measured_fraction_theta_full 1
_diffrn_measured_fraction_theta_max 0.981
_diffrn_measurement_device 'four-circle diffractometer'
_diffrn_measurement_device_type 'XtaLAB Synergy, Dualflex, HyPix'
_diffrn_measurement_method '\w scans'
_diffrn_orient_matrix_type 'CrysAlisPro convention (1999,Acta A55,543-557)'
_diffrn_orient_matrix_UB_11 -0.132533
_diffrn_orient_matrix_UB_12 0.0033425
_diffrn_orient_matrix_UB_13 -0.0306662
_diffrn_orient_matrix_UB_21 0.0020944
_diffrn_orient_matrix_UB_22 0.0429555
_diffrn_orient_matrix_UB_23 0.1156054
_diffrn_orient_matrix_UB_31 0.0051071
_diffrn_orient_matrix_UB_32 0.0682034
_diffrn_orient_matrix_UB_33 -0.0713447
_diffrn_radiation_monochromator mirror
_diffrn_radiation_probe x-ray
_diffrn_radiation_type CuK\a
_diffrn_radiation_wavelength 1.54178
_diffrn_reflns_av_R_equivalents 0.0518
_diffrn_reflns_av_unetI/netI 0.0692
_diffrn_reflns_Laue_measured_fraction_full 1
_diffrn_reflns_Laue_measured_fraction_max 0.981
_diffrn_reflns_limit_h_max 14
_diffrn_reflns_limit_h_min -15
_diffrn_reflns_limit_k_max 23
_diffrn_reflns_limit_k_min -22
_diffrn_reflns_limit_l_max 14
_diffrn_reflns_limit_l_min -13
_diffrn_reflns_number 47551
_diffrn_reflns_point_group_measured_fraction_full 1
_diffrn_reflns_point_group_measured_fraction_max 0.981
_diffrn_reflns_theta_full 67.679
_diffrn_reflns_theta_max 77.333
_diffrn_reflns_theta_min 3.806
_diffrn_source 'micro-focus sealed X-ray tube'
_diffrn_source_type 'PhotonJet (Cu) X-ray Source'
_exptl_absorpt_coefficient_mu 2.749
_exptl_absorpt_correction_T_max 1
_exptl_absorpt_correction_T_min 0.161
_exptl_absorpt_correction_type gaussian
_exptl_absorpt_process_details
;
        CrysAlisPro 1.171.40.58a (Rigaku Oxford Diffraction, 2019)
Numerical absorption correction based on gaussian integration over
                        a multifaceted crystal model
        Empirical absorption correction using spherical harmonics,
 implemented in SCALE3 ABSPACK scaling algorithm.
;
_exptl_crystal_colour 'clear colourless'
_exptl_crystal_density_diffrn 1.25
_exptl_crystal_description needle
_exptl_crystal_F_000 1008
_exptl_crystal_size_max 0.221
_exptl_crystal_size_mid 0.034
_exptl_crystal_size_min 0.026
_refine_diff_density_max 0.799
_refine_diff_density_min -0.387
_refine_diff_density_rms 0.053
_refine_ls_extinction_method none
_refine_ls_goodness_of_fit_ref 1.039
_refine_ls_hydrogen_treatment constr
_refine_ls_matrix_type full
_refine_ls_number_parameters 330
_refine_ls_number_reflns 5232
_refine_ls_number_restraints 113
_refine_ls_restrained_S_all 1.029
_refine_ls_R_factor_all 0.0404
_refine_ls_R_factor_gt 0.0373
_refine_ls_shift/su_max 0.001
_refine_ls_shift/su_mean 0
_refine_ls_structure_factor_coef Fsqd
_refine_ls_weighting_details 'w=1/[\s^2^(Fo^2^)+(0.0508P)^2^+1.5738P] where P=(Fo^2^+2Fc^2^)/3'
_refine_ls_weighting_scheme calc
_refine_ls_wR_factor_gt 0.0963
_refine_ls_wR_factor_ref 0.0985
_reflns_Friedel_coverage 0
_reflns_number_gt 4853
_reflns_number_total 5232
_reflns_threshold_expression 'I > 2\s(I)'
_cod_data_source_file d0dt00745e2.cif
_cod_data_source_block 18a
_cod_depositor_comments 'Adding full bibliography for 7703777--7703788.cif.'
_cod_original_sg_symbol_H-M 'P 21/c'
_cod_database_code 7703784
_shelx_estimated_absorpt_t_min 0.582
_shelx_estimated_absorpt_t_max 0.932
_shelx_shelxl_version_number 2018/3

loop_
_symmetry_equiv_pos_as_xyz
'x, y, z'
'-x, y+1/2, -z+1/2'
'-x, -y, -z'
'x, -y-1/2, z-1/2'

loop_
_atom_site_label
_atom_site_type_symbol
_atom_site_fract_x
_atom_site_fract_y
_atom_site_fract_z
_atom_site_U_iso_or_equiv
_atom_site_adp_type
_atom_site_occupancy
_atom_site_site_symmetry_order
_atom_site_calc_flag
_atom_site_refinement_flags_posn
_atom_site_refinement_flags_adp
_atom_site_refinement_flags_occupancy
_atom_site_disorder_assembly
_atom_site_disorder_group
Cl1 Cl 0.71630(3) 0.69912(2) 0.74768(3) 0.02414(11) Uani 1 1 d . . . . .
P1 P 0.74275(3) 0.61179(2) 0.44528(3) 0.02060(11) Uani 1 1 d . . . . .
P2 P 0.69740(3) 0.57947(2) 0.02420(3) 0.02100(11) Uani 1 1 d . . . . .
O1 O 0.66740(10) 0.47240(6) 0.30863(10) 0.0222(2) Uani 1 1 d . . . . .
O2 O 0.85287(10) 0.49000(6) 0.25252(10) 0.0228(2) Uani 1 1 d . . . . .
O3 O 0.75614(11) 0.58471(6) 0.31989(10) 0.0265(3) Uani 1 1 d . . . . .
O4 O 0.67623(10) 0.53200(6) 0.12803(10) 0.0237(2) Uani 1 1 d . . . . .
C1 C 0.67398(14) 0.40216(8) 0.28917(13) 0.0207(3) Uani 1 1 d . . . . .
C2 C 0.77059(13) 0.37511(9) 0.24893(13) 0.0206(3) Uani 1 1 d . . . . .
C3 C 0.85947(14) 0.42025(9) 0.22897(14) 0.0217(3) Uani 1 1 d . . . . .
C4 C 0.95397(15) 0.39403(10) 0.19178(15) 0.0277(4) Uani 1 1 d . . . . .
H4 H 1.01289 0.424606 0.178018 0.033 Uiso 1 1 calc R U . . .
C5 C 0.96248(16) 0.32121(10) 0.17426(17) 0.0327(4) Uani 1 1 d . . . . .
H5 H 1.02801 0.303 0.149207 0.039 Uiso 1 1 calc R U . . .
C6 C 0.87810(17) 0.27634(10) 0.19269(18) 0.0333(4) Uani 1 1 d . . . . .
H6 H 0.885658 0.227568 0.179781 0.04 Uiso 1 1 calc R U . . .
C7 C 0.77946(15) 0.30179(9) 0.23086(16) 0.0273(4) Uani 1 1 d . . . . .
C8 C 0.69032(17) 0.25784(10) 0.25318(18) 0.0335(4) Uani 1 1 d . . . . .
H8 H 0.694866 0.208683 0.242219 0.04 Uiso 1 1 calc R U . . .
C9 C 0.59743(16) 0.28580(10) 0.29053(17) 0.0321(4) Uani 1 1 d . . . . .
H9 H 0.537874 0.255648 0.304029 0.038 Uiso 1 1 calc R U . . .
C10 C 0.58862(14) 0.35841(9) 0.30929(15) 0.0255(3) Uani 1 1 d . . . . .
H10 H 0.523954 0.376872 0.335677 0.031 Uiso 1 1 calc R U . . .
C11 C 0.84730(15) 0.67915(9) 0.48913(15) 0.0245(3) Uani 1 1 d . . . . .
H11A H 0.826642 0.719117 0.433005 0.029 Uiso 1 1 calc R U . . .
H11B H 0.842664 0.695616 0.570865 0.029 Uiso 1 1 calc R U . . .
C12 C 0.97189(15) 0.65860(10) 0.49119(16) 0.0291(4) Uani 1 1 d . . . . .
H12A H 0.977325 0.639741 0.412105 0.044 Uiso 1 1 calc R U . . .
H12B H 0.996874 0.622933 0.553495 0.044 Uiso 1 1 calc R U . . .
H12C H 1.021415 0.699942 0.509287 0.044 Uiso 1 1 calc R U . . .
C13 C 0.60424(15) 0.65173(9) 0.43182(15) 0.0254(3) Uani 1 1 d . . . . .
H13A H 0.600384 0.673455 0.510238 0.031 Uiso 1 1 calc R U . . .
H13B H 0.596285 0.689622 0.370932 0.031 Uiso 1 1 calc R U . . .
C14 C 0.50288(16) 0.60145(11) 0.39554(17) 0.0333(4) Uani 1 1 d . . . . .
H14A H 0.430524 0.627616 0.385348 0.05 Uiso 1 1 calc R U . . .
H14B H 0.50598 0.566017 0.458759 0.05 Uiso 1 1 calc R U . . .
H14C H 0.50707 0.578447 0.319231 0.05 Uiso 1 1 calc R U . . .
C15 C 0.75503(15) 0.54389(9) 0.55784(14) 0.0253(3) Uani 1 1 d . . . . .
H15A H 0.75898 0.566499 0.637295 0.03 Uiso 1 1 calc R U . . .
H15B H 0.683556 0.51566 0.539818 0.03 Uiso 1 1 calc R U . . .
C16 C 0.85714(16) 0.49401(9) 0.56970(16) 0.0285(4) Uani 1 1 d . . . . .
H16A H 0.856901 0.47253 0.491046 0.043 Uiso 1 1 calc R U . . .
H16B H 0.851132 0.457373 0.628635 0.043 Uiso 1 1 calc R U . . .
H16C H 0.928972 0.520111 0.597046 0.043 Uiso 1 1 calc R U . . .
C17A C 0.64993(16) 0.53098(10) -0.11393(16) 0.0255(4) Uani 0.927(3) 1 d D U P A 1
H17A H 0.570067 0.514674 -0.118466 0.031 Uiso 0.927(3) 1 calc R U P A 1
H17B H 0.649289 0.562499 -0.183494 0.031 Uiso 0.927(3) 1 calc R U P A 1
C18A C 0.7265(2) 0.46769(12) -0.1238(2) 0.0316(5) Uani 0.927(3) 1 d D . P A 1
H18A H 0.691272 0.43973 -0.194617 0.047 Uiso 0.927(3) 1 calc R U P A 1
H18B H 0.734515 0.438953 -0.050729 0.047 Uiso 0.927(3) 1 calc R U P A 1
H18C H 0.802568 0.483878 -0.132236 0.047 Uiso 0.927(3) 1 calc R U P A 1
C19A C 0.84402(16) 0.60293(10) 0.02902(16) 0.0273(4) Uani 0.927(3) 1 d D U P A 1
H19A H 0.888443 0.559186 0.027743 0.033 Uiso 0.927(3) 1 calc R U P A 1
H19B H 0.846586 0.628883 -0.04604 0.033 Uiso 0.927(3) 1 calc R U P A 1
C20A C 0.9062(2) 0.64713(19) 0.1365(3) 0.0298(7) Uani 0.927(3) 1 d D U P A 1
H20A H 0.977257 0.66635 0.118771 0.045 Uiso 0.927(3) 1 calc R U P A 1
H20B H 0.925121 0.617683 0.208961 0.045 Uiso 0.927(3) 1 calc R U P A 1
H20C H 0.856058 0.685578 0.15053 0.045 Uiso 0.927(3) 1 calc R U P A 1
C21A C 0.61175(17) 0.65742(10) 0.01751(16) 0.0259(4) Uani 0.927(3) 1 d D U P A 1
H21A H 0.64581 0.688222 0.086183 0.031 Uiso 0.927(3) 1 calc R U P A 1
H21B H 0.613737 0.682928 -0.058139 0.031 Uiso 0.927(3) 1 calc R U P A 1
C22A C 0.4863(2) 0.64200(16) 0.0219(3) 0.0302(6) Uani 0.927(3) 1 d D U P A 1
H22A H 0.440935 0.685103 0.005712 0.045 Uiso 0.927(3) 1 calc R U P A 1
H22B H 0.48269 0.624221 0.102234 0.045 Uiso 0.927(3) 1 calc R U P A 1
H22C H 0.455099 0.606795 -0.039274 0.045 Uiso 0.927(3) 1 calc R U P A 1
C17B C 0.788(2) 0.5219(12) -0.053(2) 0.028(3) Uani 0.073(3) 1 d D U P A 2
H17C H 0.80218 0.546249 -0.125253 0.034 Uiso 0.073(3) 1 calc R U P A 2
H17D H 0.863412 0.514059 0.00283 0.034 Uiso 0.073(3) 1 calc R U P A 2
C18B C 0.731(4) 0.4502(15) -0.091(3) 0.0316(5) Uani 0.073(3) 1 d D U P A 2
H18D H 0.787444 0.418403 -0.11305 0.047 Uiso 0.073(3) 1 calc R U P A 2
H18E H 0.666313 0.4566 -0.159975 0.047 Uiso 0.073(3) 1 calc R U P A 2
H18F H 0.702103 0.430115 -0.022979 0.047 Uiso 0.073(3) 1 calc R U P A 2
C19B C 0.793(2) 0.6510(13) 0.0725(19) 0.028(4) Uani 0.073(3) 1 d D U P A 2
H19C H 0.782553 0.685076 0.005098 0.034 Uiso 0.073(3) 1 calc R U P A 2
H19D H 0.767294 0.674371 0.140131 0.034 Uiso 0.073(3) 1 calc R U P A 2
C20B C 0.924(3) 0.637(3) 0.114(4) 0.032(6) Uani 0.073(3) 1 d D U P A 2
H20D H 0.965902 0.681848 0.11674 0.049 Uiso 0.073(3) 1 calc R U P A 2
H20E H 0.949442 0.605577 0.057002 0.049 Uiso 0.073(3) 1 calc R U P A 2
H20F H 0.940058 0.616231 0.19476 0.049 Uiso 0.073(3) 1 calc R U P A 2
C21B C 0.574(2) 0.5972(13) -0.063(2) 0.028(3) Uani 0.073(3) 1 d D U P A 2
H21C H 0.583438 0.620297 -0.13907 0.033 Uiso 0.073(3) 1 calc R U P A 2
H21D H 0.526136 0.554718 -0.083265 0.033 Uiso 0.073(3) 1 calc R U P A 2
C22B C 0.525(3) 0.6472(19) 0.018(4) 0.029(5) Uani 0.073(3) 1 d D U P A 2
H22D H 0.441301 0.649601 -0.008849 0.044 Uiso 0.073(3) 1 calc R U P A 2
H22E H 0.558228 0.693912 0.014497 0.044 Uiso 0.073(3) 1 calc R U P A 2
H22F H 0.544614 0.63002 0.10182 0.044 Uiso 0.073(3) 1 calc R U P A 2
B1 B 0.74001(16) 0.51755(10) 0.25487(16) 0.0209(4) Uani 1 1 d . . . . .

loop_
_atom_site_aniso_label
_atom_site_aniso_U_11
_atom_site_aniso_U_22
_atom_site_aniso_U_33
_atom_site_aniso_U_23
_atom_site_aniso_U_13
_atom_site_aniso_U_12
Cl1 0.0270(2) 0.0286(2) 0.01800(18) -0.00029(14) 0.00732(14) -0.00166(15)
P1 0.0256(2) 0.0210(2) 0.01612(19) -0.00055(14) 0.00657(15) -0.00063(15)
P2 0.0245(2) 0.0233(2) 0.01597(19) -0.00029(14) 0.00611(15) -0.00189(15)
O1 0.0262(6) 0.0202(6) 0.0226(6) 0.0000(4) 0.0108(5) -0.0002(4)
O2 0.0221(6) 0.0225(6) 0.0246(6) -0.0008(4) 0.0066(4) -0.0020(4)
O3 0.0399(7) 0.0222(6) 0.0203(6) -0.0022(4) 0.0129(5) -0.0044(5)
O4 0.0256(6) 0.0265(6) 0.0188(5) 0.0030(4) 0.0045(4) -0.0028(5)
C1 0.0247(8) 0.0215(8) 0.0156(7) 0.0010(6) 0.0035(6) -0.0001(6)
C2 0.0219(7) 0.0225(8) 0.0167(7) 0.0007(6) 0.0027(6) 0.0000(6)
C3 0.0237(8) 0.0247(8) 0.0164(7) 0.0002(6) 0.0034(6) 0.0013(6)
C4 0.0232(8) 0.0347(9) 0.0264(8) -0.0007(7) 0.0083(7) 0.0011(7)
C5 0.0294(9) 0.0364(10) 0.0339(9) -0.0044(8) 0.0101(7) 0.0071(8)
C6 0.0343(10) 0.0269(9) 0.0384(10) -0.0048(7) 0.0072(8) 0.0071(7)
C7 0.0282(9) 0.0243(9) 0.0282(8) -0.0022(7) 0.0039(7) 0.0015(7)
C8 0.0355(10) 0.0220(9) 0.0418(10) -0.0007(7) 0.0052(8) -0.0025(7)
C9 0.0308(9) 0.0277(9) 0.0370(10) 0.0050(7) 0.0056(8) -0.0074(7)
C10 0.0236(8) 0.0283(9) 0.0255(8) 0.0042(7) 0.0074(6) -0.0011(7)
C11 0.0294(9) 0.0236(8) 0.0211(8) -0.0015(6) 0.0065(6) -0.0028(7)
C12 0.0276(9) 0.0347(9) 0.0251(8) 0.0036(7) 0.0059(7) -0.0033(7)
C13 0.0295(9) 0.0254(8) 0.0210(8) 0.0000(6) 0.0048(6) 0.0019(7)
C14 0.0269(9) 0.0378(10) 0.0326(9) -0.0046(8) 0.0010(7) 0.0020(8)
C15 0.0327(9) 0.0254(8) 0.0192(8) 0.0021(6) 0.0088(7) 0.0025(7)
C16 0.0329(9) 0.0278(9) 0.0242(8) 0.0039(7) 0.0047(7) 0.0046(7)
C17A 0.0291(9) 0.0284(9) 0.0188(8) -0.0025(7) 0.0046(7) -0.0006(7)
C18A 0.0360(10) 0.0305(12) 0.0292(12) -0.0084(8) 0.0090(10) -0.0007(10)
C19A 0.0284(9) 0.0328(10) 0.0214(8) 0.0004(7) 0.0066(7) -0.0043(8)
C20A 0.0330(12) 0.0332(15) 0.0229(15) -0.0008(10) 0.0053(9) -0.0111(10)
C21A 0.0343(11) 0.0244(9) 0.0209(8) 0.0003(7) 0.0099(7) 0.0013(7)
C22A 0.0244(13) 0.0385(12) 0.0275(10) -0.0034(9) 0.0049(10) 0.0067(11)
C17B 0.031(6) 0.034(5) 0.021(6) -0.002(5) 0.009(5) -0.007(5)
C18B 0.0360(10) 0.0305(12) 0.0292(12) -0.0084(8) 0.0090(10) -0.0007(10)
C19B 0.041(7) 0.032(7) 0.010(6) -0.003(6) 0.003(6) -0.012(6)
C20B 0.044(8) 0.038(11) 0.016(10) 0.008(9) 0.008(9) -0.007(9)
C21B 0.031(6) 0.030(6) 0.023(6) 0.005(5) 0.010(5) 0.000(5)
C22B 0.023(11) 0.034(9) 0.034(9) 0.003(8) 0.013(9) -0.001(9)
B1 0.0251(9) 0.0212(9) 0.0175(8) 0.0000(6) 0.0070(7) -0.0004(7)

loop_
_atom_type_symbol
_atom_type_description
_atom_type_scat_dispersion_real
_atom_type_scat_dispersion_imag
_atom_type_scat_source
C C 0.0181 0.0091 'International Tables Vol C Tables 4.2.6.8 and 6.1.1.4'
H H 0 0 'International Tables Vol C Tables 4.2.6.8 and 6.1.1.4'
B B 0.009 0.0039 'International Tables Vol C Tables 4.2.6.8 and 6.1.1.4'
Cl Cl 0.3639 0.7018 'International Tables Vol C Tables 4.2.6.8 and 6.1.1.4'
O O 0.0492 0.0322 'International Tables Vol C Tables 4.2.6.8 and 6.1.1.4'
P P 0.2955 0.4335 'International Tables Vol C Tables 4.2.6.8 and 6.1.1.4'

loop_
_exptl_crystal_face_index_h
_exptl_crystal_face_index_k
_exptl_crystal_face_index_l
_exptl_crystal_face_perp_dist
1 12 0 0.0176
-1 -12 0 0.0135
0 -10 -4 0.0553
-1 8 6 0.0754
-7 0 0 0.0168
7 0 0 0.0093
1 10 -4 0.0617
8 2 -1 0.0213
3 11 0 0.0161
-2 12 -1 0.0176
-5 9 -1 0.0199
-5 -4 -4 0.0617
6 -7 -4 0.0547

loop_
_geom_angle_atom_site_label_1
_geom_angle_atom_site_label_2
_geom_angle_atom_site_label_3
_geom_angle
_geom_angle_site_symmetry_1
_geom_angle_site_symmetry_3
_geom_angle_publ_flag
O3 P1 C11 107.08(7) . . ?
O3 P1 C13 109.65(7) . . ?
C11 P1 C13 106.84(8) . . ?
O3 P1 C15 113.51(7) . . ?
C11 P1 C15 112.06(8) . . ?
C13 P1 C15 107.50(8) . . ?
O4 P2 C21B 108.4(8) . . ?
O4 P2 C19B 114.3(7) . . ?
C21B P2 C19B 117.5(12) . . ?
O4 P2 C19A 116.04(8) . . ?
O4 P2 C21A 109.57(8) . . ?
C19A P2 C21A 109.49(9) . . ?
O4 P2 C17A 106.66(8) . . ?
C19A P2 C17A 106.13(9) . . ?
C21A P2 C17A 108.65(9) . . ?
O4 P2 C17B 102.2(7) . . ?
C21B P2 C17B 111.8(11) . . ?
C19B P2 C17B 101.5(10) . . ?
C1 O1 B1 117.33(12) . . ?
C3 O2 B1 116.81(13) . . ?
B1 O3 P1 136.14(10) . . ?
B1 O4 P2 134.79(11) . . ?
O1 C1 C10 120.17(15) . . ?
O1 C1 C2 119.18(14) . . ?
C10 C1 C2 120.65(15) . . ?
C3 C2 C1 120.72(15) . . ?
C3 C2 C7 119.66(15) . . ?
C1 C2 C7 119.61(15) . . ?
O2 C3 C4 120.02(15) . . ?
O2 C3 C2 119.11(14) . . ?
C4 C3 C2 120.81(15) . . ?
C3 C4 C5 119.31(16) . . ?
C3 C4 H4 120.3 . . ?
C5 C4 H4 120.3 . . ?
C6 C5 C4 121.24(17) . . ?
C6 C5 H5 119.4 . . ?
C4 C5 H5 119.4 . . ?
C5 C6 C7 120.80(17) . . ?
C5 C6 H6 119.6 . . ?
C7 C6 H6 119.6 . . ?
C8 C7 C6 123.34(17) . . ?
C8 C7 C2 118.47(16) . . ?
C6 C7 C2 118.19(16) . . ?
C9 C8 C7 120.42(17) . . ?
C9 C8 H8 119.8 . . ?
C7 C8 H8 119.8 . . ?
C8 C9 C10 121.32(17) . . ?
C8 C9 H9 119.3 . . ?
C10 C9 H9 119.3 . . ?
C1 C10 C9 119.54(16) . . ?
C1 C10 H10 120.2 . . ?
C9 C10 H10 120.2 . . ?
C12 C11 P1 115.75(12) . . ?
C12 C11 H11A 108.3 . . ?
P1 C11 H11A 108.3 . . ?
C12 C11 H11B 108.3 . . ?
P1 C11 H11B 108.3 . . ?
H11A C11 H11B 107.4 . . ?
C11 C12 H12A 109.5 . . ?
C11 C12 H12B 109.5 . . ?
H12A C12 H12B 109.5 . . ?
C11 C12 H12C 109.5 . . ?
H12A C12 H12C 109.5 . . ?
H12B C12 H12C 109.5 . . ?
C14 C13 P1 114.41(12) . . ?
C14 C13 H13A 108.7 . . ?
P1 C13 H13A 108.7 . . ?
C14 C13 H13B 108.7 . . ?
P1 C13 H13B 108.7 . . ?
H13A C13 H13B 107.6 . . ?
C13 C14 H14A 109.5 . . ?
C13 C14 H14B 109.5 . . ?
H14A C14 H14B 109.5 . . ?
C13 C14 H14C 109.5 . . ?
H14A C14 H14C 109.5 . . ?
H14B C14 H14C 109.5 . . ?
C16 C15 P1 117.01(12) . . ?
C16 C15 H15A 108 . . ?
P1 C15 H15A 108 . . ?
C16 C15 H15B 108 . . ?
P1 C15 H15B 108 . . ?
H15A C15 H15B 107.3 . . ?
C15 C16 H16A 109.5 . . ?
C15 C16 H16B 109.5 . . ?
H16A C16 H16B 109.5 . . ?
C15 C16 H16C 109.5 . . ?
H16A C16 H16C 109.5 . . ?
H16B C16 H16C 109.5 . . ?
C18A C17A P2 112.84(14) . . ?
C18A C17A H17A 109 . . ?
P2 C17A H17A 109 . . ?
C18A C17A H17B 109 . . ?
P2 C17A H17B 109 . . ?
H17A C17A H17B 107.8 . . ?
C17A C18A H18A 109.5 . . ?
C17A C18A H18B 109.5 . . ?
H18A C18A H18B 109.5 . . ?
C17A C18A H18C 109.5 . . ?
H18A C18A H18C 109.5 . . ?
H18B C18A H18C 109.5 . . ?
C20A C19A P2 117.59(16) . . ?
C20A C19A H19A 107.9 . . ?
P2 C19A H19A 107.9 . . ?
C20A C19A H19B 107.9 . . ?
P2 C19A H19B 107.9 . . ?
H19A C19A H19B 107.2 . . ?
C19A C20A H20A 109.5 . . ?
C19A C20A H20B 109.5 . . ?
H20A C20A H20B 109.5 . . ?
C19A C20A H20C 109.5 . . ?
H20A C20A H20C 109.5 . . ?
H20B C20A H20C 109.5 . . ?
C22A C21A P2 112.73(15) . . ?
C22A C21A H21A 109 . . ?
P2 C21A H21A 109 . . ?
C22A C21A H21B 109 . . ?
P2 C21A H21B 109 . . ?
H21A C21A H21B 107.8 . . ?
C21A C22A H22A 109.5 . . ?
C21A C22A H22B 109.5 . . ?
H22A C22A H22B 109.5 . . ?
C21A C22A H22C 109.5 . . ?
H22A C22A H22C 109.5 . . ?
H22B C22A H22C 109.5 . . ?
C18B C17B P2 113(2) . . ?
C18B C17B H17C 109.1 . . ?
P2 C17B H17C 109.1 . . ?
C18B C17B H17D 109.1 . . ?
P2 C17B H17D 109.1 . . ?
H17C C17B H17D 107.8 . . ?
C17B C18B H18D 109.5 . . ?
C17B C18B H18E 109.5 . . ?
H18D C18B H18E 109.5 . . ?
C17B C18B H18F 109.5 . . ?
H18D C18B H18F 109.5 . . ?
H18E C18B H18F 109.5 . . ?
C20B C19B P2 120(3) . . ?
C20B C19B H19C 107.4 . . ?
P2 C19B H19C 107.4 . . ?
C20B C19B H19D 107.4 . . ?
P2 C19B H19D 107.4 . . ?
H19C C19B H19D 106.9 . . ?
C19B C20B H20D 109.5 . . ?
C19B C20B H20E 109.5 . . ?
H20D C20B H20E 109.5 . . ?
C19B C20B H20F 109.5 . . ?
H20D C20B H20F 109.5 . . ?
H20E C20B H20F 109.5 . . ?
C22B C21B P2 100(2) . . ?
C22B C21B H21C 111.8 . . ?
P2 C21B H21C 111.8 . . ?
C22B C21B H21D 111.8 . . ?
P2 C21B H21D 111.8 . . ?
H21C C21B H21D 109.5 . . ?
C21B C22B H22D 109.5 . . ?
C21B C22B H22E 109.5 . . ?
H22D C22B H22E 109.5 . . ?
C21B C22B H22F 109.5 . . ?
H22D C22B H22F 109.5 . . ?
H22E C22B H22F 109.5 . . ?
O1 B1 O2 115.53(14) . . ?
O1 B1 O3 109.61(13) . . ?
O2 B1 O3 107.70(14) . . ?
O1 B1 O4 106.75(13) . . ?
O2 B1 O4 109.31(12) . . ?
O3 B1 O4 107.70(13) . . ?

loop_
_geom_bond_atom_site_label_1
_geom_bond_atom_site_label_2
_geom_bond_distance
_geom_bond_site_symmetry_2
_geom_bond_publ_flag
P1 O3 1.5507(11) . ?
P1 C11 1.7840(17) . ?
P1 C13 1.7914(18) . ?
P1 C15 1.8022(17) . ?
P2 O4 1.5473(11) . ?
P2 C21B 1.62(2) . ?
P2 C19B 1.79(2) . ?
P2 C19A 1.7890(19) . ?
P2 C21A 1.7960(19) . ?
P2 C17A 1.8015(18) . ?
P2 C17B 1.88(2) . ?
O1 C1 1.3645(19) . ?
O1 B1 1.443(2) . ?
O2 C3 1.364(2) . ?
O2 B1 1.447(2) . ?
O3 B1 1.471(2) . ?
O4 B1 1.499(2) . ?
C1 C10 1.371(2) . ?
C1 C2 1.420(2) . ?
C2 C3 1.419(2) . ?
C2 C7 1.422(2) . ?
C3 C4 1.376(2) . ?
C4 C5 1.411(3) . ?
C4 H4 0.95 . ?
C5 C6 1.369(3) . ?
C5 H5 0.95 . ?
C6 C7 1.419(2) . ?
C6 H6 0.95 . ?
C7 C8 1.416(3) . ?
C8 C9 1.372(3) . ?
C8 H8 0.95 . ?
C9 C10 1.410(3) . ?
C9 H9 0.95 . ?
C10 H10 0.95 . ?
C11 C12 1.528(2) . ?
C11 H11A 0.99 . ?
C11 H11B 0.99 . ?
C12 H12A 0.98 . ?
C12 H12B 0.98 . ?
C12 H12C 0.98 . ?
C13 C14 1.527(3) . ?
C13 H13A 0.99 . ?
C13 H13B 0.99 . ?
C14 H14A 0.98 . ?
C14 H14B 0.98 . ?
C14 H14C 0.98 . ?
C15 C16 1.526(2) . ?
C15 H15A 0.99 . ?
C15 H15B 0.99 . ?
C16 H16A 0.98 . ?
C16 H16B 0.98 . ?
C16 H16C 0.98 . ?
C17A C18A 1.531(3) . ?
C17A H17A 0.99 . ?
C17A H17B 0.99 . ?
C18A H18A 0.98 . ?
C18A H18B 0.98 . ?
C18A H18C 0.98 . ?
C19A C20A 1.535(3) . ?
C19A H19A 0.99 . ?
C19A H19B 0.99 . ?
C20A H20A 0.98 . ?
C20A H20B 0.98 . ?
C20A H20C 0.98 . ?
C21A C22A 1.531(3) . ?
C21A H21A 0.99 . ?
C21A H21B 0.99 . ?
C22A H22A 0.98 . ?
C22A H22B 0.98 . ?
C22A H22C 0.98 . ?
C17B C18B 1.55(2) . ?
C17B H17C 0.99 . ?
C17B H17D 0.99 . ?
C18B H18D 0.98 . ?
C18B H18E 0.98 . ?
C18B H18F 0.98 . ?
C19B C20B 1.55(2) . ?
C19B H19C 0.99 . ?
C19B H19D 0.99 . ?
C20B H20D 0.98 . ?
C20B H20E 0.98 . ?
C20B H20F 0.98 . ?
C21B C22B 1.53(2) . ?
C21B H21C 0.99 . ?
C21B H21D 0.99 . ?
C22B H22D 0.98 . ?
C22B H22E 0.98 . ?
C22B H22F 0.98 . ?
